data_1533364
loop_
_publ_author_name
'Chi Dam Hieu'
'Iwasa, Y.'
'Uehara, K.'
'Ohishi, Y.'
'Kato, K.'
'Takenobu, T.'
'Takata, M.'
'Nishibori, E.'
'Mitani, T.'
'Sakata, M.'
'Ito, T.'
'Kubozono, Y.'

_publ_section_title
;
 Pressure-induced structural phase transition in fullerides doped with
 rare-earth metals
;
_journal_name_full 'Physical Review, Serie 3. B - Condensed Matter (18,1978-)'
_journal_page_first 094101-1
_journal_page_last 094101-9
_journal_volume 67
_journal_year 2003
_chemical_formula_sum 'C70 Sm2.78'
_chemical_name_systematic 'Sm2.78 C70'
_space_group_IT_number 1
_symmetry_space_group_name_Hall 'P 1'
_symmetry_space_group_name_H-M 'P 1'
_cell_angle_alpha 90
_cell_angle_beta 96.205
_cell_angle_gamma 90
_cell_formula_units_Z 2
_cell_length_a 14.408
_cell_length_b 9.723
_cell_length_c 10.592
_cell_volume 1475.130
_citation_journal_id_ASTM PRBMDO
_cod_data_source_file ChiDamHieu_PRBMDO_2003_635.cif
_cod_data_source_block C70Sm2.78
_cod_original_cell_volume 1475.13
_cod_database_code 1533364

loop_
_symmetry_equiv_pos_as_xyz
x,y,z

loop_
_atom_site_label
_atom_site_type_symbol
_atom_site_fract_x
_atom_site_fract_y
_atom_site_fract_z
_atom_site_occupancy
_atom_site_U_iso_or_equiv
C1 C 0 0 0 70 0.0
Sm6 Sm 0.988 0.429 0.46 0.5 0.0
Sm1 Sm 0.25 0.977 0.517 1 0.0
Sm8 Sm 0.489 0.92 0.039 0.5 0.0
C2 C 0.5 0.5 0.5 70 0.0
Sm4 Sm 0.747 0.531 0.02 0.95 0.0
Sm2 Sm 0.743 0.013 0.477 0.93 0.0
Sm3 Sm 0.231 0.489 0.97 0.68 0.0
Sm7 Sm 0.51 0.914 0.041 0.5 0.0
Sm5 Sm 0.011 0.431 0.455 0.5 0.0
